data_2225495
loop_
_publ_author_name
'Zhi, Feng'
'Wang, Rong'

_publ_section_title
;
 <i>N</i>'-(2-Hydroxy-4-methoxybenzylidene)isonicotinohydrazide
;
_journal_coeditor_code BX2271
_journal_issue 4
_journal_name_full 'Acta Crystallographica Section E'
_journal_page_first o892
_journal_paper_doi 10.1107/S1600536810010020
_journal_volume 66
_journal_year 2010
_chemical_formula_iupac 'C14 H13 N3 O3'
_chemical_formula_moiety 'C14 H13 N3 O3'
_chemical_formula_sum 'C14 H13 N3 O3'
_chemical_formula_weight 271.27
_chemical_name_systematic
;
<i>N</i>'-(2-Hydroxy-4-methoxybenzylidene)isonicotinohydrazide
;
_space_group_IT_number 14
_symmetry_cell_setting monoclinic
_symmetry_space_group_name_Hall '-P 2yn'
_symmetry_space_group_name_H-M 'P 1 21/n 1'
_atom_sites_solution_hydrogens geom
_atom_sites_solution_primary direct
_atom_sites_solution_secondary difmap
_audit_creation_method SHELXL-97
_cell_angle_alpha 90.00
_cell_angle_beta 104.929(5)
_cell_angle_gamma 90.00
_cell_formula_units_Z 4
_cell_length_a 8.4704(11)
_cell_length_b 10.6866(15)
_cell_length_c 14.848(2)
_cell_measurement_reflns_used 2534
_cell_measurement_temperature 298(2)
_cell_measurement_theta_max 29.9
_cell_measurement_theta_min 2.4
_cell_volume 1298.7(3)
_computing_cell_refinement 'SAINT (Bruker, 2002)'
_computing_data_collection 'SMART (Bruker, 2002)'
_computing_data_reduction 'SAINT (Bruker, 2002)'
_computing_molecular_graphics 'SHELXTL (Sheldrick, 2008)'
_computing_publication_material 'SHELXTL (Sheldrick, 2008)'
_computing_structure_refinement 'SHELXL97 (Sheldrick, 2008)'
_computing_structure_solution 'SHELXS97 (Sheldrick, 2008)'
_diffrn_ambient_temperature 298(2)
_diffrn_measured_fraction_theta_full 0.991
_diffrn_measured_fraction_theta_max 0.991
_diffrn_measurement_device_type 'Bruker SMART 1000 CCD area-detector'
_diffrn_measurement_method '\w scans'
_diffrn_radiation_monochromator graphite
_diffrn_radiation_source 'fine-focus sealed tube'
_diffrn_radiation_type MoK\a
_diffrn_radiation_wavelength 0.71073
_diffrn_reflns_av_R_equivalents 0.0208
_diffrn_reflns_av_sigmaI/netI 0.0235
_diffrn_reflns_limit_h_max 10
_diffrn_reflns_limit_h_min -9
_diffrn_reflns_limit_k_max 13
_diffrn_reflns_limit_k_min -11
_diffrn_reflns_limit_l_max 14
_diffrn_reflns_limit_l_min -18
_diffrn_reflns_number 7591
_diffrn_reflns_theta_full 27.00
_diffrn_reflns_theta_max 27.00
_diffrn_reflns_theta_min 2.38
_exptl_absorpt_coefficient_mu 0.100
_exptl_absorpt_correction_T_max 0.9851
_exptl_absorpt_correction_T_min 0.9832
_exptl_absorpt_correction_type multi-scan
_exptl_absorpt_process_details '(SADABS; Sheldrick, 1996)'
_exptl_crystal_colour colourless
_exptl_crystal_density_diffrn 1.387
_exptl_crystal_density_method 'not measured'
_exptl_crystal_description block
_exptl_crystal_F_000 568
_exptl_crystal_size_max 0.17
_exptl_crystal_size_mid 0.15
_exptl_crystal_size_min 0.15
_refine_diff_density_max 0.148
_refine_diff_density_min -0.174
_refine_ls_extinction_method none
_refine_ls_goodness_of_fit_ref 1.045
_refine_ls_hydrogen_treatment mixed
_refine_ls_matrix_type full
_refine_ls_number_parameters 186
_refine_ls_number_reflns 2814
_refine_ls_number_restraints 1
_refine_ls_restrained_S_all 1.045
_refine_ls_R_factor_all 0.0541
_refine_ls_R_factor_gt 0.0397
_refine_ls_shift/su_max 0.000
_refine_ls_shift/su_mean 0.000
_refine_ls_structure_factor_coef Fsqd
_refine_ls_weighting_details 'calc w=1/[\s^2^(Fo^2^)+(0.0491P)^2^+0.2097P] where P=(Fo^2^+2Fc^2^)/3'
_refine_ls_weighting_scheme calc
_refine_ls_wR_factor_gt 0.0979
_refine_ls_wR_factor_ref 0.1072
_reflns_number_gt 2148
_reflns_number_total 2814
_reflns_threshold_expression I>2\s(I)
_cod_data_source_file bx2271.cif
_cod_data_source_block I
_cod_original_sg_symbol_H-M 'P 21/n'
_cod_database_code 2225495
_cod_database_fobs_code 2225495

loop_
_symmetry_equiv_pos_as_xyz
'x, y, z'
'-x+1/2, y+1/2, -z+1/2'
'-x, -y, -z'
'x-1/2, -y-1/2, z-1/2'

loop_
_atom_site_type_symbol
_atom_site_label
_atom_site_fract_x
_atom_site_fract_y
_atom_site_fract_z
_atom_site_U_iso_or_equiv
_atom_site_adp_type
_atom_site_calc_flag
_atom_site_refinement_flags
_atom_site_occupancy
_atom_site_disorder_assembly
_atom_site_disorder_group
N N1 0.10385(14) 0.87232(11) 0.12848(8) 0.0425(3) Uani d . 1 . .
N N2 0.01859(14) 0.78408(11) 0.16392(8) 0.0422(3) Uani d D 1 . .
N N3 -0.26459(16) 0.40486(11) 0.24523(9) 0.0491(3) Uani d . 1 . .
O O1 0.28189(15) 0.93517(9) 0.01927(8) 0.0554(3) Uani d . 1 . .
H H1 0.2284 0.8881 0.0436 0.083 Uiso calc R 1 . .
O O2 0.12526(15) 0.62775(10) 0.09488(9) 0.0624(3) Uani d . 1 . .
O O3 0.40498(14) 1.36738(9) 0.00218(8) 0.0550(3) Uani d . 1 . .
C C1 0.17894(16) 1.08276(12) 0.11284(10) 0.0404(3) Uani d . 1 . .
C C2 0.26792(16) 1.05413(12) 0.04800(9) 0.0386(3) Uani d . 1 . .
C C3 0.34625(17) 1.14692(12) 0.01077(10) 0.0410(3) Uani d . 1 . .
H H3 0.4072 1.1263 -0.0310 0.049 Uiso calc R 1 . .
C C4 0.33345(17) 1.27035(12) 0.03599(10) 0.0421(3) Uani d . 1 . .
C C5 0.24469(19) 1.30187(14) 0.09935(12) 0.0518(4) Uani d . 1 . .
H H5 0.2356 1.3850 0.1159 0.062 Uiso calc R 1 . .
C C6 0.17066(19) 1.20882(14) 0.13711(11) 0.0512(4) Uani d . 1 . .
H H6 0.1129 1.2301 0.1803 0.061 Uiso calc R 1 . .
C C7 0.09706(17) 0.98671(13) 0.15257(10) 0.0446(3) Uani d . 1 . .
H H7 0.0393 1.0082 0.1958 0.054 Uiso calc R 1 . .
C C8 0.03539(16) 0.66264(13) 0.14180(9) 0.0410(3) Uani d . 1 . .
C C9 -0.06727(16) 0.57305(12) 0.17959(9) 0.0365(3) Uani d . 1 . .
C C10 -0.12509(18) 0.46540(13) 0.13050(10) 0.0437(3) Uani d . 1 . .
H H10 -0.0990 0.4472 0.0748 0.052 Uiso calc R 1 . .
C C11 -0.22227(19) 0.38542(14) 0.16569(11) 0.0493(4) Uani d . 1 . .
H H11 -0.2607 0.3135 0.1319 0.059 Uiso calc R 1 . .
C C12 -0.20463(18) 0.50811(13) 0.29267(10) 0.0454(3) Uani d . 1 . .
H H12 -0.2304 0.5231 0.3489 0.054 Uiso calc R 1 . .
C C13 -0.10710(17) 0.59344(12) 0.26321(9) 0.0395(3) Uani d . 1 . .
H H13 -0.0684 0.6638 0.2989 0.047 Uiso calc R 1 . .
C C14 0.4899(2) 1.34231(15) -0.06713(12) 0.0585(4) Uani d . 1 . .
H H14A 0.5817 1.2890 -0.0415 0.088 Uiso calc R 1 . .
H H14B 0.5276 1.4196 -0.0873 0.088 Uiso calc R 1 . .
H H14C 0.4177 1.3015 -0.1193 0.088 Uiso calc R 1 . .
H H2 -0.0540(19) 0.8096(18) 0.1945(12) 0.080 Uiso d D 1 . .

loop_
_atom_site_aniso_label
_atom_site_aniso_U_11
_atom_site_aniso_U_22
_atom_site_aniso_U_33
_atom_site_aniso_U_12
_atom_site_aniso_U_13
_atom_site_aniso_U_23
N1 0.0453(7) 0.0384(6) 0.0492(7) -0.0015(5) 0.0219(5) 0.0052(5)
N2 0.0459(7) 0.0376(6) 0.0506(7) -0.0014(5) 0.0261(5) 0.0030(5)
N3 0.0577(8) 0.0419(7) 0.0544(7) -0.0031(6) 0.0266(6) 0.0045(6)
O1 0.0798(8) 0.0316(5) 0.0704(7) -0.0041(5) 0.0477(6) -0.0036(5)
O2 0.0732(7) 0.0502(6) 0.0831(8) -0.0044(5) 0.0549(7) -0.0083(6)
O3 0.0653(7) 0.0335(5) 0.0721(7) -0.0032(5) 0.0281(6) 0.0067(5)
C1 0.0385(7) 0.0357(7) 0.0496(8) 0.0020(6) 0.0161(6) 0.0012(6)
C2 0.0426(7) 0.0323(7) 0.0424(7) 0.0012(5) 0.0135(6) 0.0006(6)
C3 0.0459(7) 0.0371(7) 0.0429(7) 0.0003(6) 0.0167(6) 0.0019(6)
C4 0.0420(7) 0.0330(7) 0.0497(8) 0.0006(6) 0.0091(6) 0.0053(6)
C5 0.0568(9) 0.0310(7) 0.0722(10) 0.0026(6) 0.0247(8) -0.0039(7)
C6 0.0523(9) 0.0426(8) 0.0665(10) 0.0040(6) 0.0294(8) -0.0051(7)
C7 0.0439(8) 0.0442(8) 0.0516(8) 0.0013(6) 0.0230(7) 0.0001(6)
C8 0.0429(7) 0.0412(8) 0.0436(7) 0.0006(6) 0.0198(6) 0.0002(6)
C9 0.0361(7) 0.0347(7) 0.0416(7) 0.0045(5) 0.0155(6) 0.0028(5)
C10 0.0521(8) 0.0404(7) 0.0445(8) 0.0008(6) 0.0231(7) -0.0031(6)
C11 0.0574(9) 0.0406(8) 0.0541(9) -0.0066(7) 0.0217(7) -0.0048(7)
C12 0.0557(9) 0.0456(8) 0.0408(8) 0.0036(7) 0.0231(7) 0.0041(6)
C13 0.0461(8) 0.0366(7) 0.0380(7) 0.0019(6) 0.0148(6) -0.0003(6)
C14 0.0664(10) 0.0444(9) 0.0713(11) -0.0039(7) 0.0301(9) 0.0107(8)

loop_
_atom_type_symbol
_atom_type_description
_atom_type_scat_dispersion_real
_atom_type_scat_dispersion_imag
_atom_type_scat_source
C C 0.0033 0.0016 'International Tables Vol C Tables 4.2.6.8 and 6.1.1.4'
H H 0.0000 0.0000 'International Tables Vol C Tables 4.2.6.8 and 6.1.1.4'
N N 0.0061 0.0033 'International Tables Vol C Tables 4.2.6.8 and 6.1.1.4'
O O 0.0106 0.0060 'International Tables Vol C Tables 4.2.6.8 and 6.1.1.4'

loop_
_geom_angle_atom_site_label_1
_geom_angle_atom_site_label_2
_geom_angle_atom_site_label_3
_geom_angle_site_symmetry_1
_geom_angle_site_symmetry_3
_geom_angle
_geom_angle_publ_flag
C7 N1 N2 . . 118.91(12) ?
C8 N2 N1 . . 117.81(11) ?
C8 N2 H2 . . 122.9(13) ?
N1 N2 H2 . . 118.9(13) ?
C11 N3 C12 . . 116.24(12) ?
C2 O1 H1 . . 109.5 ?
C4 O3 C14 . . 118.62(11) ?
C6 C1 C2 . . 117.28(13) ?
C6 C1 C7 . . 121.09(13) ?
C2 C1 C7 . . 121.63(12) ?
O1 C2 C3 . . 117.14(12) ?
O1 C2 C1 . . 121.81(12) ?
C3 C2 C1 . . 121.05(12) ?
C4 C3 C2 . . 119.72(13) ?
C4 C3 H3 . . 120.1 ?
C2 C3 H3 . . 120.1 ?
O3 C4 C3 . . 123.60(13) ?
O3 C4 C5 . . 115.81(12) ?
C3 C4 C5 . . 120.58(13) ?
C6 C5 C4 . . 119.07(13) ?
C6 C5 H5 . . 120.5 ?
C4 C5 H5 . . 120.5 ?
C5 C6 C1 . . 122.28(14) ?
C5 C6 H6 . . 118.9 ?
C1 C6 H6 . . 118.9 ?
N1 C7 C1 . . 120.22(13) ?
N1 C7 H7 . . 119.9 ?
C1 C7 H7 . . 119.9 ?
O2 C8 N2 . . 123.59(13) ?
O2 C8 C9 . . 121.93(13) ?
N2 C8 C9 . . 114.48(11) ?
C10 C9 C13 . . 117.94(12) ?
C10 C9 C8 . . 119.73(12) ?
C13 C9 C8 . . 122.33(12) ?
C11 C10 C9 . . 118.74(13) ?
C11 C10 H10 . . 120.6 ?
C9 C10 H10 . . 120.6 ?
N3 C11 C10 . . 124.11(14) ?
N3 C11 H11 . . 117.9 ?
C10 C11 H11 . . 117.9 ?
N3 C12 C13 . . 123.88(13) ?
N3 C12 H12 . . 118.1 ?
C13 C12 H12 . . 118.1 ?
C12 C13 C9 . . 119.06(13) ?
C12 C13 H13 . . 120.5 ?
C9 C13 H13 . . 120.5 ?
O3 C14 H14A . . 109.5 ?
O3 C14 H14B . . 109.5 ?
H14A C14 H14B . . 109.5 ?
O3 C14 H14C . . 109.5 ?
H14A C14 H14C . . 109.5 ?
H14B C14 H14C . . 109.5 ?

loop_
_geom_bond_atom_site_label_1
_geom_bond_atom_site_label_2
_geom_bond_site_symmetry_2
_geom_bond_distance
_geom_bond_publ_flag
N1 C7 . 1.2791(18) ?
N1 N2 . 1.3724(15) ?
N2 C8 . 1.3552(18) ?
N2 H2 . 0.896(9) ?
N3 C11 . 1.3358(19) ?
N3 C12 . 1.3369(19) ?
O1 C2 . 1.3558(16) ?
O1 H1 . 0.8200 ?
O2 C8 . 1.2153(16) ?
O3 C4 . 1.3606(16) ?
O3 C14 . 1.4247(19) ?
C1 C6 . 1.401(2) ?
C1 C2 . 1.4009(19) ?
C1 C7 . 1.4468(19) ?
C2 C3 . 1.3849(19) ?
C3 C4 . 1.3831(19) ?
C3 H3 . 0.9300 ?
C4 C5 . 1.388(2) ?
C5 C6 . 1.370(2) ?
C5 H5 . 0.9300 ?
C6 H6 . 0.9300 ?
C7 H7 . 0.9300 ?
C8 C9 . 1.4963(18) ?
C9 C10 . 1.3823(19) ?
C9 C13 . 1.3852(18) ?
C10 C11 . 1.379(2) ?
C10 H10 . 0.9300 ?
C11 H11 . 0.9300 ?
C12 C13 . 1.3753(19) ?
C12 H12 . 0.9300 ?
C13 H13 . 0.9300 ?
C14 H14A . 0.9600 ?
C14 H14B . 0.9600 ?
C14 H14C . 0.9600 ?

loop_
_geom_hbond_atom_site_label_D
_geom_hbond_atom_site_label_H
_geom_hbond_atom_site_label_A
_geom_hbond_site_symmetry_A
_geom_hbond_distance_DH
_geom_hbond_distance_HA
_geom_hbond_distance_DA
_geom_hbond_angle_DHA
N2 H2 N3 2_455 0.896(9) 2.215(10) 3.1000(17) 169.3(18)
O1 H1 N1 . 0.82 1.85 2.5720(15) 146.4

loop_
_cod_related_entry_id
_cod_related_entry_database
_cod_related_entry_code
1 ChemSpider 21433093
